data_8100108
loop_
_publ_author_name
'Liu, Shu-Qun'
'Zhang, Qian-Feng'
'Leung, Wa-Hung'

_publ_section_title
;
Crystal structure of rccc-tetrakis-(iso-butyl)-resorcin[4]arene 
dimethylformamide trisolvate, C~44~H~56~O~8~ &#x00B7; 3(CH~3~)~2~NCHO
;
_journal_issue 3
_journal_name_full 'Zeitschrift f\"ur Kristallographie - New Crystal Structures'
_journal_page_first 265
_journal_page_last 268
_journal_volume 219
_journal_year 2004
_chemical_formula_sum 'C53 H77 N3 O11'
_chemical_formula_weight 932.18
_space_group_IT_number 14
_symmetry_cell_setting monoclinic
_symmetry_space_group_name_Hall '-P 2yn'
_symmetry_space_group_name_H-M 'P 1 21/n 1'
_cell_angle_alpha 90.00
_cell_angle_beta 107.5740(10)
_cell_angle_gamma 90.00
_cell_formula_units_Z 4
_cell_length_a 10.5985(6)
_cell_length_b 30.6588(16)
_cell_length_c 17.0701(9)
_cell_measurement_temperature 100(2)
_cell_volume 5287.8(5)
_diffrn_ambient_temperature 100(2)
_exptl_crystal_density_diffrn 1.171
_cod_depositor_comments
;
The following automatic conversions were performed:
'_symmetry_cell_setting' value 'Monoclinic' changed to 'monoclinic'
according to '/home/saulius/struct/CIF-dictionaries/cif_core.dic'
dictionary named 'cif_core.dic' version 2.4.1 from 2010-06-29.

Automatic conversion script
Id: cif_fix_enum 1527 2010-12-29 10:47:43Z saulius 
;
_cod_original_sg_symbol_H-M 'P 21/n'
_cod_database_code 8100108

loop_
_symmetry_equiv_pos_as_xyz
'x, y, z'
'-x+1/2, y+1/2, -z+1/2'
'-x, -y, -z'
'x-1/2, -y-1/2, z-1/2'

loop_
_atom_site_label
_atom_site_type_symbol
_atom_site_fract_x
_atom_site_fract_y
_atom_site_fract_z
_atom_site_U_iso_or_equiv
_atom_site_adp_type
_atom_site_occupancy
_atom_site_symmetry_multiplicity
_atom_site_Wyckoff_symbol
_atom_site_calc_flag
_atom_site_refinement_flags
_atom_site_disorder_assembly
_atom_site_disorder_group
O1 O 0.69815(15) 0.15815(5) 0.47724(10) 0.0257(4) Uani 1 4 e d . . .
H1 H 0.6874 0.1694 0.5203 0.031 Uiso 1 4 e d R . .
O2 O 0.27111(15) 0.09668(5) 0.45834(10) 0.0285(4) Uani 1 4 e d . . .
H2 H 0.2819 0.1115 0.5019 0.034 Uiso 1 4 e d R . .
O3 O 0.05149(15) 0.11087(5) 0.32340(10) 0.0297(4) Uani 1 4 e d . . .
H3 H 0.1219 0.1046 0.3613 0.036 Uiso 1 4 e d R . .
O4 O -0.08596(15) 0.14344(5) 0.04365(11) 0.0288(4) Uani 1 4 e d . . .
H4 H -0.0598 0.1434 0.0012 0.035 Uiso 1 4 e d R . .
O5 O -0.01769(14) 0.15506(5) -0.09855(10) 0.0257(4) Uani 1 4 e d . . .
H5 H -0.0469 0.1795 -0.1199 0.031 Uiso 1 4 e d R . .
O6 O 0.40096(14) 0.22468(5) -0.07297(10) 0.0238(4) Uani 1 4 e d . . .
H6 H 0.3492 0.2443 -0.1000 0.029 Uiso 1 4 e d R . .
O7 O 0.57845(17) 0.24632(5) 0.08059(10) 0.0301(4) Uani 1 4 e d . . .
H7 H 0.5311 0.2369 0.0342 0.036 Uiso 1 4 e d R . .
O8 O 0.73823(16) 0.20924(5) 0.35921(10) 0.0266(4) Uani 1 4 e d . . .
H8 H 0.7220 0.1913 0.3928 0.032 Uiso 1 4 e d R . .
O10 O 0.26982(19) 0.14144(7) 0.58879(12) 0.0438(5) Uani 1 4 e d . . .
O11 O 0.6986(2) 0.18864(8) 0.62108(14) 0.0567(6) Uani 1 4 e d . . .
O12 O 0.37712(19) 0.27395(6) 0.33169(15) 0.0531(6) Uani 1 4 e d . . .
C1 C 0.5897(2) 0.11264(7) 0.36532(14) 0.0189(5) Uani 1 4 e d . . .
C2 C 0.5894(2) 0.13307(7) 0.43822(14) 0.0208(5) Uani 1 4 e d . . .
C3 C 0.4837(2) 0.12863(7) 0.46967(14) 0.0223(5) Uani 1 4 e d . . .
H3A H 0.4842 0.1434 0.5186 0.027 Uiso 1 4 e calc R . .
C4 C 0.3772(2) 0.10238(7) 0.42908(14) 0.0214(5) Uani 1 4 e d . . .
C5 C 0.3737(2) 0.08096(7) 0.35664(14) 0.0207(5) Uani 1 4 e d . . .
C6 C 0.4797(2) 0.08764(7) 0.32590(14) 0.0191(5) Uani 1 4 e d . . .
H6A H 0.4767 0.0743 0.2751 0.023 Uiso 1 4 e calc R . .
C11 C 0.1658(2) 0.07354(7) 0.23814(14) 0.0211(5) Uani 1 4 e d . . .
C12 C 0.0694(2) 0.10220(7) 0.24842(15) 0.0232(5) Uani 1 4 e d . . .
C13 C -0.0146(2) 0.12378(7) 0.18207(15) 0.0240(5) Uani 1 4 e d . . .
H13A H -0.0816 0.1423 0.1899 0.029 Uiso 1 4 e calc R . .
C14 C -0.0020(2) 0.11872(7) 0.10424(15) 0.0221(5) Uani 1 4 e d . . .
C15 C 0.0922(2) 0.09019(7) 0.09044(14) 0.0208(5) Uani 1 4 e d . . .
C16 C 0.1733(2) 0.06846(7) 0.15874(14) 0.0204(5) Uani 1 4 e d . . .
H16A H 0.2378 0.0489 0.1506 0.024 Uiso 1 4 e calc R . .
C21 C 0.1815(2) 0.12265(7) -0.01699(13) 0.0181(5) Uani 1 4 e d . . .
C22 C 0.1182(2) 0.15682(7) -0.06774(14) 0.0203(5) Uani 1 4 e d . . .
C23 C 0.1896(2) 0.19128(7) -0.08583(14) 0.0207(5) Uani 1 4 e d . . .
H23A H 0.1449 0.2148 -0.1190 0.025 Uiso 1 4 e calc R . .
C24 C 0.3263(2) 0.19129(7) -0.05530(13) 0.0185(5) Uani 1 4 e d . . .
C25 C 0.3941(2) 0.15733(7) -0.00627(13) 0.0177(4) Uani 1 4 e d . . .
C26 C 0.3185(2) 0.12439(7) 0.01304(13) 0.0182(5) Uani 1 4 e d . . .
H26A H 0.3631 0.1018 0.0488 0.022 Uiso 1 4 e calc R . .
C31 C 0.5972(2) 0.16858(7) 0.11451(14) 0.0187(5) Uani 1 4 e d . . .
C32 C 0.6108(2) 0.21282(7) 0.13642(15) 0.0220(5) Uani 1 4 e d . . .
C33 C 0.6596(2) 0.22485(7) 0.21824(15) 0.0233(5) Uani 1 4 e d . . .
H33A H 0.6712 0.2549 0.2323 0.028 Uiso 1 4 e calc R . .
C34 C 0.6913(2) 0.19382(7) 0.27944(14) 0.0207(5) Uani 1 4 e d . . .
C35 C 0.6764(2) 0.14930(7) 0.26108(14) 0.0179(5) Uani 1 4 e d . . .
C36 C 0.62982(19) 0.13835(7) 0.17806(14) 0.0178(4) Uani 1 4 e d . . .
H36A H 0.6197 0.1083 0.1640 0.021 Uiso 1 4 e calc R . .
C40 C 0.3963(2) -0.01785(8) 0.36909(15) 0.0266(5) Uani 1 4 e d . . .
H40A H 0.4709 0.0017 0.3988 0.032 Uiso 1 4 e calc R . .
C41 C 0.3119(2) 0.00663(7) 0.29302(14) 0.0230(5) Uani 1 4 e d . . .
H41A H 0.3656 0.0116 0.2554 0.028 Uiso 1 4 e calc R . .
H41B H 0.2358 -0.0120 0.2639 0.028 Uiso 1 4 e calc R . .
C42 C 0.2596(2) 0.05057(7) 0.31225(14) 0.0213(5) Uani 1 4 e d . . .
H42A H 0.2081 0.0446 0.3515 0.026 Uiso 1 4 e calc R . .
C43 C 0.4559(3) -0.05870(9) 0.34315(17) 0.0399(7) Uani 1 4 e d . . .
H43A H 0.5049 -0.0506 0.3049 0.060 Uiso 1 4 e calc R . .
H43B H 0.3849 -0.0791 0.3161 0.060 Uiso 1 4 e calc R . .
H43C H 0.5163 -0.0726 0.3918 0.060 Uiso 1 4 e calc R . .
C44 C 0.3196(3) -0.02952(9) 0.42785(18) 0.0433(7) Uani 1 4 e d . . .
H44A H 0.2821 -0.0030 0.4439 0.065 Uiso 1 4 e calc R . .
H44B H 0.3791 -0.0434 0.4769 0.065 Uiso 1 4 e calc R . .
H44C H 0.2480 -0.0497 0.4009 0.065 Uiso 1 4 e calc R . .
C50 C 0.1591(2) 0.03395(7) -0.10035(14) 0.0248(5) Uani 1 4 e d . . .
H50A H 0.2174 0.0566 -0.1135 0.030 Uiso 1 4 e calc R . .
C51 C 0.1599(2) 0.04058(7) -0.01164(14) 0.0218(5) Uani 1 4 e d . . .
H51A H 0.2520 0.0380 0.0248 0.026 Uiso 1 4 e calc R . .
H51B H 0.1075 0.0170 0.0033 0.026 Uiso 1 4 e calc R . .
C52 C 0.1035(2) 0.08481(7) 0.00383(14) 0.0196(5) Uani 1 4 e d . . .
H52A H 0.0117 0.0867 -0.0349 0.023 Uiso 1 4 e calc R . .
C53 C 0.0205(3) 0.03869(9) -0.16151(16) 0.0364(6) Uani 1 4 e d . . .
H53A H -0.0150 0.0676 -0.1554 0.055 Uiso 1 4 e calc R . .
H53B H -0.0377 0.0162 -0.1507 0.055 Uiso 1 4 e calc R . .
H53C H 0.0255 0.0354 -0.2176 0.055 Uiso 1 4 e calc R . .
C54 C 0.2159(3) -0.01078(8) -0.10970(17) 0.0410(7) Uani 1 4 e d . . .
H54A H 0.3048 -0.0135 -0.0706 0.062 Uiso 1 4 e calc R . .
H54B H 0.2209 -0.0140 -0.1658 0.062 Uiso 1 4 e calc R . .
H54C H 0.1586 -0.0336 -0.0987 0.062 Uiso 1 4 e calc R . .
C60 C 0.5570(2) 0.10095(8) -0.08733(15) 0.0274(5) Uani 1 4 e d . . .
H60A H 0.4581 0.1011 -0.1086 0.033 Uiso 1 4 e calc R . .
C61 C 0.5966(2) 0.11144(7) 0.00448(14) 0.0196(5) Uani 1 4 e d . . .
H61A H 0.6944 0.1113 0.0266 0.024 Uiso 1 4 e calc R . .
H61B H 0.5626 0.0882 0.0329 0.024 Uiso 1 4 e calc R . .
C62 C 0.5449(2) 0.15567(7) 0.02418(13) 0.0183(5) Uani 1 4 e d . . .
H62A H 0.5773 0.1782 -0.0075 0.022 Uiso 1 4 e calc R . .
C63 C 0.6043(4) 0.05530(10) -0.10007(18) 0.0546(9) Uani 1 4 e d . . .
H63A H 0.5700 0.0342 -0.0684 0.082 Uiso 1 4 e calc R . .
H63B H 0.7013 0.0546 -0.0815 0.082 Uiso 1 4 e calc R . .
H63C H 0.5721 0.0478 -0.1585 0.082 Uiso 1 4 e calc R . .
C64 C 0.6081(3) 0.13447(10) -0.13641(16) 0.0403(7) Uani 1 4 e d . . .
H64A H 0.5757 0.1635 -0.1281 0.061 Uiso 1 4 e calc R . .
H64B H 0.5764 0.1270 -0.1949 0.061 Uiso 1 4 e calc R . .
H64C H 0.7051 0.1344 -0.1178 0.061 Uiso 1 4 e calc R . .
C70 C 0.7852(2) 0.03841(7) 0.37917(15) 0.0250(5) Uani 1 4 e d . . .
H70A H 0.7050 0.0340 0.3976 0.030 Uiso 1 4 e calc R . .
C71 C 0.7482(2) 0.07100(7) 0.30757(14) 0.0208(5) Uani 1 4 e d . . .
H71A H 0.8251 0.0747 0.2867 0.025 Uiso 1 4 e calc R . .
H71B H 0.6748 0.0587 0.2625 0.025 Uiso 1 4 e calc R . .
C72 C 0.7064(2) 0.11598(7) 0.33049(14) 0.0187(5) Uani 1 4 e d . . .
H72A H 0.7829 0.1277 0.3755 0.022 Uiso 1 4 e calc R . .
C73 C 0.8206(3) -0.00557(8) 0.34981(17) 0.0393(7) Uani 1 4 e d . . .
H73A H 0.7478 -0.0155 0.3026 0.059 Uiso 1 4 e calc R . .
H73B H 0.8354 -0.0269 0.3944 0.059 Uiso 1 4 e calc R . .
H73C H 0.9013 -0.0026 0.3336 0.059 Uiso 1 4 e calc R . .
C74 C 0.8959(2) 0.05476(9) 0.45264(16) 0.0324(6) Uani 1 4 e d . . .
H74A H 0.9147 0.0329 0.4965 0.049 Uiso 1 4 e calc R . .
H74B H 0.8687 0.0821 0.4726 0.049 Uiso 1 4 e calc R . .
H74C H 0.9756 0.0598 0.4362 0.049 Uiso 1 4 e calc R . .
C100 C 0.1591(3) 0.14612(9) 0.59798(17) 0.0358(6) Uani 1 4 e d . . .
H10A H 0.0885 0.1547 0.5514 0.043 Uiso 1 4 e calc R . .
C101 C 0.2338(3) 0.12529(11) 0.74000(19) 0.0500(8) Uani 1 4 e d . . .
H10B H 0.3182 0.1227 0.7279 0.075 Uiso 1 4 e calc R . .
H10C H 0.2088 0.0968 0.7568 0.075 Uiso 1 4 e calc R . .
H10D H 0.2431 0.1464 0.7845 0.075 Uiso 1 4 e calc R . .
C102 C 0.0003(3) 0.14593(12) 0.6743(2) 0.0602(9) Uani 1 4 e d . . .
H10E H -0.0594 0.1558 0.6214 0.090 Uiso 1 4 e calc R . .
H10F H 0.0028 0.1678 0.7166 0.090 Uiso 1 4 e calc R . .
H10G H -0.0317 0.1182 0.6895 0.090 Uiso 1 4 e calc R . .
C110 C 0.6152(3) 0.20188(10) 0.6522(2) 0.0464(7) Uani 1 4 e d . . .
H11A H 0.6230 0.1925 0.7065 0.056 Uiso 1 4 e calc R . .
C111 C 0.4989(5) 0.24226(12) 0.5328(2) 0.0787(12) Uani 1 4 e d . . .
H11B H 0.5714 0.2304 0.5148 0.118 Uiso 1 4 e calc R . .
H11C H 0.5007 0.2742 0.5307 0.118 Uiso 1 4 e calc R . .
H11D H 0.4141 0.2316 0.4965 0.118 Uiso 1 4 e calc R . .
C112 C 0.4213(4) 0.24095(12) 0.6560(3) 0.0720(12) Uani 1 4 e d . . .
H11E H 0.4470 0.2284 0.7114 0.108 Uiso 1 4 e calc R . .
H11F H 0.3333 0.2303 0.6249 0.108 Uiso 1 4 e calc R . .
H11G H 0.4194 0.2728 0.6599 0.108 Uiso 1 4 e calc R . .
C120 C 0.3681(3) 0.25087(9) 0.2713(2) 0.0455(8) Uani 1 4 e d . . .
H12A H 0.4152 0.2597 0.2346 0.055 Uiso 1 4 e calc R . .
C121 C 0.2232(4) 0.20022(10) 0.3082(2) 0.0582(9) Uani 1 4 e d . . .
H12B H 0.2334 0.2213 0.3528 0.087 Uiso 1 4 e calc R . .
H12C H 0.2567 0.1717 0.3314 0.087 Uiso 1 4 e calc R . .
H12D H 0.1294 0.1977 0.2768 0.087 Uiso 1 4 e calc R . .
C122 C 0.2939(3) 0.18789(10) 0.1834(2) 0.0517(8) Uani 1 4 e d . . .
H12E H 0.3472 0.2014 0.1520 0.078 Uiso 1 4 e calc R . .
H12F H 0.2021 0.1850 0.1483 0.078 Uiso 1 4 e calc R . .
H12G H 0.3295 0.1589 0.2023 0.078 Uiso 1 4 e calc R . .
N1 N 0.1324(2) 0.14005(7) 0.66727(14) 0.0330(5) Uani 1 4 e d . . .
N2 N 0.5141(2) 0.22849(8) 0.61546(17) 0.0464(6) Uani 1 4 e d . . .
N3 N 0.2980(2) 0.21502(7) 0.25389(15) 0.0366(6) Uani 1 4 e d . . .

loop_
_atom_site_aniso_label
_atom_site_aniso_U_11
_atom_site_aniso_U_22
_atom_site_aniso_U_33
_atom_site_aniso_U_23
_atom_site_aniso_U_13
_atom_site_aniso_U_12
O1 0.0278(8) 0.0289(9) 0.0202(9) -0.0069(7) 0.0071(7) -0.0070(7)
O2 0.0251(9) 0.0416(10) 0.0218(9) -0.0049(8) 0.0115(7) -0.0049(7)
O3 0.0240(8) 0.0408(10) 0.0254(10) -0.0004(8) 0.0093(7) 0.0005(7)
O4 0.0227(8) 0.0357(10) 0.0278(10) 0.0080(8) 0.0074(7) 0.0051(7)
O5 0.0203(8) 0.0249(8) 0.0284(9) 0.0093(7) 0.0020(7) 0.0008(6)
O6 0.0211(8) 0.0193(8) 0.0291(9) 0.0081(7) 0.0047(7) -0.0001(6)
O7 0.0421(10) 0.0174(8) 0.0233(9) 0.0037(7) -0.0014(8) -0.0059(7)
O8 0.0389(9) 0.0206(8) 0.0182(9) -0.0035(7) 0.0054(7) -0.0079(7)
O10 0.0409(11) 0.0573(13) 0.0394(12) -0.0158(10) 0.0212(9) -0.0089(9)
O11 0.0406(12) 0.0825(16) 0.0508(14) -0.0327(12) 0.0194(11) -0.0064(11)
O12 0.0428(12) 0.0386(11) 0.0681(16) -0.0213(11) 0.0018(11) -0.0116(9)
C1 0.0198(11) 0.0181(11) 0.0169(11) 0.0019(9) 0.0029(9) 0.0003(9)
C2 0.0224(11) 0.0184(11) 0.0193(12) 0.0002(9) 0.0029(9) -0.0021(9)
C3 0.0274(12) 0.0220(11) 0.0184(12) -0.0004(9) 0.0084(10) 0.0004(9)
C4 0.0219(11) 0.0257(12) 0.0175(12) 0.0025(9) 0.0072(9) 0.0008(9)
C5 0.0207(11) 0.0214(11) 0.0187(12) 0.0037(9) 0.0041(9) -0.0008(9)
C6 0.0222(11) 0.0202(11) 0.0138(11) 0.0028(9) 0.0037(9) 0.0015(9)
C11 0.0179(11) 0.0212(11) 0.0232(13) 0.0022(9) 0.0047(9) -0.0063(9)
C12 0.0199(11) 0.0271(12) 0.0238(13) 0.0001(10) 0.0085(10) -0.0073(9)
C13 0.0174(11) 0.0254(12) 0.0299(14) 0.0003(10) 0.0082(10) -0.0024(9)
C14 0.0166(10) 0.0236(12) 0.0238(13) 0.0043(10) 0.0025(9) -0.0031(9)
C15 0.0193(11) 0.0214(11) 0.0201(12) -0.0009(9) 0.0034(9) -0.0072(9)
C16 0.0186(11) 0.0203(11) 0.0218(12) 0.0008(9) 0.0055(9) -0.0046(9)
C21 0.0181(10) 0.0189(11) 0.0159(11) 0.0009(9) 0.0032(9) -0.0015(8)
C22 0.0177(11) 0.0224(11) 0.0193(12) 0.0008(9) 0.0035(9) -0.0001(9)
C23 0.0233(11) 0.0189(11) 0.0188(12) 0.0040(9) 0.0045(9) 0.0032(9)
C24 0.0233(11) 0.0155(10) 0.0163(11) 0.0001(9) 0.0053(9) -0.0032(9)
C25 0.0195(11) 0.0172(10) 0.0143(11) -0.0019(8) 0.0020(9) -0.0019(8)
C26 0.0212(11) 0.0159(10) 0.0156(11) 0.0014(8) 0.0028(9) 0.0009(8)
C31 0.0143(10) 0.0203(11) 0.0211(12) 0.0005(9) 0.0049(9) -0.0023(8)
C32 0.0202(11) 0.0194(11) 0.0241(13) 0.0039(9) 0.0032(9) -0.0027(9)
C33 0.0248(12) 0.0167(11) 0.0265(13) -0.0010(9) 0.0049(10) -0.0041(9)
C34 0.0182(11) 0.0247(12) 0.0182(12) -0.0023(9) 0.0041(9) -0.0038(9)
C35 0.0165(10) 0.0179(11) 0.0196(12) 0.0000(9) 0.0058(9) -0.0020(8)
C36 0.0152(10) 0.0177(10) 0.0198(12) 0.0006(9) 0.0044(9) -0.0006(8)
C40 0.0335(13) 0.0253(12) 0.0185(12) 0.0038(10) 0.0041(10) -0.0024(10)
C41 0.0255(12) 0.0219(11) 0.0194(12) 0.0028(9) 0.0037(10) -0.0051(9)
C42 0.0213(11) 0.0251(12) 0.0176(12) 0.0031(9) 0.0061(9) -0.0052(9)
C43 0.0578(18) 0.0358(15) 0.0254(15) 0.0113(12) 0.0113(13) 0.0142(13)
C44 0.0577(19) 0.0414(16) 0.0362(17) 0.0160(13) 0.0223(15) 0.0100(14)
C50 0.0310(13) 0.0207(12) 0.0212(13) -0.0006(9) 0.0056(10) -0.0059(9)
C51 0.0229(11) 0.0187(11) 0.0211(12) 0.0038(9) 0.0026(10) -0.0052(9)
C52 0.0173(10) 0.0199(11) 0.0183(12) 0.0023(9) 0.0005(9) -0.0035(8)
C53 0.0374(15) 0.0428(16) 0.0236(14) -0.0004(12) 0.0012(12) -0.0063(12)
C54 0.068(2) 0.0279(14) 0.0266(15) -0.0014(11) 0.0131(14) 0.0045(13)
C60 0.0296(13) 0.0293(13) 0.0207(13) 0.0001(10) 0.0037(10) 0.0047(10)
C61 0.0175(10) 0.0221(11) 0.0185(12) 0.0011(9) 0.0042(9) 0.0015(9)
C62 0.0182(10) 0.0179(11) 0.0177(11) 0.0036(9) 0.0040(9) -0.0008(8)
C63 0.090(2) 0.0474(18) 0.0242(16) -0.0022(13) 0.0139(16) 0.0290(17)
C64 0.0460(16) 0.0565(18) 0.0200(14) 0.0025(13) 0.0123(12) -0.0027(14)
C70 0.0267(12) 0.0242(12) 0.0246(13) 0.0074(10) 0.0085(10) 0.0052(10)
C71 0.0187(11) 0.0217(11) 0.0206(12) 0.0029(9) 0.0038(9) 0.0009(9)
C72 0.0175(10) 0.0200(11) 0.0170(12) -0.0002(9) 0.0028(9) -0.0020(8)
C73 0.0535(17) 0.0293(14) 0.0332(16) 0.0086(12) 0.0105(13) 0.0142(12)
C74 0.0323(14) 0.0394(15) 0.0233(14) 0.0082(11) 0.0049(11) 0.0043(11)
C100 0.0394(15) 0.0400(15) 0.0293(15) -0.0027(12) 0.0123(12) 0.0017(12)
C101 0.0547(19) 0.062(2) 0.0329(17) 0.0018(15) 0.0128(15) 0.0131(16)
C102 0.0452(18) 0.081(3) 0.063(2) -0.0009(19) 0.0292(17) 0.0115(17)
C110 0.0440(17) 0.0573(19) 0.0375(17) -0.0068(15) 0.0115(14) -0.0006(15)
C111 0.116(3) 0.046(2) 0.061(3) 0.0027(19) 0.006(2) 0.000(2)
C112 0.056(2) 0.065(2) 0.101(3) -0.032(2) 0.035(2) -0.0101(18)
C120 0.0248(14) 0.0360(16) 0.072(2) -0.0140(15) 0.0098(14) -0.0055(12)
C121 0.083(3) 0.0416(18) 0.044(2) 0.0031(15) 0.0106(18) -0.0218(16)
C122 0.0444(17) 0.0433(17) 0.069(2) -0.0222(16) 0.0192(17) -0.0060(14)
N1 0.0331(12) 0.0346(12) 0.0346(13) 0.0016(10) 0.0150(10) 0.0058(9)
N2 0.0441(14) 0.0410(14) 0.0554(18) -0.0130(12) 0.0171(13) -0.0069(11)
N3 0.0275(11) 0.0252(11) 0.0491(15) -0.0083(10) -0.0005(10) -0.0019(9)

loop_
_geom_bond_atom_site_label_1
_geom_bond_atom_site_label_2
_geom_bond_distance
_geom_bond_site_symmetry_2
_geom_bond_publ_flag
O1 C2 1.379(3) . yes
O1 H1 0.8500 . ?
O2 C4 1.372(3) . yes
O2 H2 0.8501 . ?
O3 C12 1.376(3) . yes
O3 H3 0.8499 . ?
O4 C14 1.371(3) . yes
O4 H4 0.8501 . ?
O5 C22 1.377(2) . yes
O5 H5 0.8501 . ?
O6 C24 1.382(2) . yes
O6 H6 0.8498 . ?
O7 C32 1.373(3) . yes
O7 H7 0.8500 . ?
O8 C34 1.384(3) . yes
O8 H8 0.8501 . ?
O10 C100 1.238(3) . ?
O11 C110 1.230(3) . ?
O12 C120 1.230(4) . ?
C1 C6 1.387(3) . ?
C1 C2 1.394(3) . ?
C1 C72 1.529(3) . ?
C2 C3 1.387(3) . ?
C3 C4 1.389(3) . ?
C3 H3A 0.9500 . ?
C4 C5 1.391(3) . ?
C5 C6 1.391(3) . ?
C5 C42 1.534(3) . ?
C6 H6A 0.9500 . ?
C11 C16 1.390(3) . ?
C11 C12 1.398(3) . ?
C11 C42 1.525(3) . ?
C12 C13 1.380(3) . ?
C13 C14 1.383(3) . ?
C13 H13A 0.9500 . ?
C14 C15 1.400(3) . ?
C15 C16 1.392(3) . ?
C15 C52 1.528(3) . ?
C16 H16A 0.9500 . ?
C21 C26 1.387(3) . ?
C21 C22 1.395(3) . ?
C21 C52 1.528(3) . ?
C22 C23 1.388(3) . ?
C23 C24 1.383(3) . ?
C23 H23A 0.9500 . ?
C24 C25 1.392(3) . ?
C25 C26 1.389(3) . ?
C25 C62 1.525(3) . ?
C26 H26A 0.9500 . ?
C31 C36 1.389(3) . ?
C31 C32 1.403(3) . ?
C31 C62 1.525(3) . ?
C32 C33 1.385(3) . ?
C33 C34 1.377(3) . ?
C33 H33A 0.9500 . ?
C34 C35 1.399(3) . ?
C35 C36 1.394(3) . ?
C35 C72 1.524(3) . ?
C36 H36A 0.9500 . ?
C40 C44 1.512(4) . ?
C40 C43 1.528(3) . ?
C40 C41 1.533(3) . ?
C40 H40A 1.0000 . ?
C41 C42 1.529(3) . ?
C41 H41A 0.9900 . ?
C41 H41B 0.9900 . ?
C42 H42A 1.0000 . ?
C43 H43A 0.9800 . ?
C43 H43B 0.9800 . ?
C43 H43C 0.9800 . ?
C44 H44A 0.9800 . ?
C44 H44B 0.9800 . ?
C44 H44C 0.9800 . ?
C50 C51 1.525(3) . ?
C50 C54 1.526(3) . ?
C50 C53 1.530(3) . ?
C50 H50A 1.0000 . ?
C51 C52 1.536(3) . ?
C51 H51A 0.9900 . ?
C51 H51B 0.9900 . ?
C52 H52A 1.0000 . ?
C53 H53A 0.9800 . ?
C53 H53B 0.9800 . ?
C53 H53C 0.9800 . ?
C54 H54A 0.9800 . ?
C54 H54B 0.9800 . ?
C54 H54C 0.9800 . ?
C60 C63 1.524(3) . ?
C60 C64 1.525(4) . ?
C60 C61 1.529(3) . ?
C60 H60A 1.0000 . ?
C61 C62 1.537(3) . ?
C61 H61A 0.9900 . ?
C61 H61B 0.9900 . ?
C62 H62A 1.0000 . ?
C63 H63A 0.9800 . ?
C63 H63B 0.9800 . ?
C63 H63C 0.9800 . ?
C64 H64A 0.9800 . ?
C64 H64B 0.9800 . ?
C64 H64C 0.9800 . ?
C70 C74 1.521(3) . ?
C70 C73 1.525(3) . ?
C70 C71 1.535(3) . ?
C70 H70A 1.0000 . ?
C71 C72 1.535(3) . ?
C71 H71A 0.9900 . ?
C71 H71B 0.9900 . ?
C72 H72A 1.0000 . ?
C73 H73A 0.9800 . ?
C73 H73B 0.9800 . ?
C73 H73C 0.9800 . ?
C74 H74A 0.9800 . ?
C74 H74B 0.9800 . ?
C74 H74C 0.9800 . ?
C100 N1 1.310(3) . ?
C100 H10A 0.9500 . ?
C101 N1 1.448(4) . ?
C101 H10B 0.9800 . ?
C101 H10C 0.9800 . ?
C101 H10D 0.9800 . ?
C102 N1 1.452(3) . ?
C102 H10E 0.9800 . ?
C102 H10F 0.9800 . ?
C102 H10G 0.9800 . ?
C110 N2 1.342(4) . ?
C110 H11A 0.9500 . ?
C111 N2 1.434(5) . ?
C111 H11B 0.9800 . ?
C111 H11C 0.9800 . ?
C111 H11D 0.9800 . ?
C112 N2 1.416(4) . ?
C112 H11E 0.9800 . ?
C112 H11F 0.9800 . ?
C112 H11G 0.9800 . ?
C120 N3 1.309(3) . ?
C120 H12A 0.9500 . ?
C121 N3 1.462(4) . ?
C121 H12B 0.9800 . ?
C121 H12C 0.9800 . ?
C121 H12D 0.9800 . ?
C122 N3 1.453(4) . ?
C122 H12E 0.9800 . ?
C122 H12F 0.9800 . ?
C122 H12G 0.9800 . ?
